data_1572944
loop_
_publ_author_name
'Repoll\'es, Ana'
'Pallar\'es, Mar\'ia Carmen'
'Aguil\`a, David'
'Roubeau, Olivier'
'Velasco, Veronica'
'Gella, Diego'
'BARRIOS MORENO, LEONI ALEJANDRA ALEJANDRA'
'Martinez Perez, Maria Jose'
'Sese, Javier'
'Drung, Dietmar'
'Mart\'inez, Jes\'us Ignacio'
'Schurig, Thomas'
'Le Guennic, Boris'
'Lostao, Anabel'
'Aromi, Guillem'
'Luis, Fernando'

_publ_section_title
;
 Asymmetric [Dy2] molecules deposited into micro-SQUID susceptometers:
 in-situ characterization of their magnetic integrity
;
_journal_name_full Nanoscale
_journal_paper_doi 10.1039/D4NR03484H
_journal_year 2024
_chemical_formula_moiety 'C50 H31 Dy La N5 O19, C5 H6 N, 4.75(C5 H5 N)'
_chemical_formula_sum 'C78.75 H60.75 Dy La N10.75 O19'
_chemical_formula_weight 1763.05
_space_group_crystal_system monoclinic
_space_group_IT_number 14
_space_group_name_Hall '-P 2yn'
_space_group_name_H-M_alt 'P 1 21/n 1'
_atom_sites_solution_hydrogens mixed
_audit_creation_method SHELXL-2018/3
_audit_update_record
;
2023-11-26 deposited with the CCDC.	2024-10-23 downloaded from the CCDC.
;
_cell_angle_alpha 90
_cell_angle_beta 91.083(15)
_cell_angle_gamma 90
_cell_formula_units_Z 4
_cell_length_a 14.533(4)
_cell_length_b 15.8767(13)
_cell_length_c 32.939(4)
_cell_measurement_reflns_used 2685
_cell_measurement_temperature 150(2)
_cell_measurement_theta_max 28.93
_cell_measurement_theta_min 2.56
_cell_volume 7599(2)
_computing_cell_refinement
;
CrysAlis RED, Oxford Diffraction Ltd.,
Version 1.171.32.19 (release 28-02-2008 CrysAlis171 .NET)
(compiled Feb 28 2008,12:10:31)
;
_computing_data_collection
;
CrysAlis CCD, Oxford Diffraction Ltd.,
Version 1.171.32.19 (release 28-02-2008 CrysAlis171 .NET)
(compiled Feb 28 2008,12:10:31)
;
_computing_data_reduction
;
CrysAlis RED, Oxford Diffraction Ltd.,
Version 1.171.32.19 (release 28-02-2008 CrysAlis171 .NET)
(compiled Feb 28 2008,12:10:31)
;
_computing_structure_refinement 'SHELXL-2018/3 (Sheldrick, 2018)'
_computing_structure_solution 'SHELXT (Sheldrick, 2015)'
_diffrn_ambient_temperature 150(2)
_diffrn_detector_area_resol_mean 16.3990
_diffrn_measured_fraction_theta_full 0.998
_diffrn_measured_fraction_theta_max 0.998
_diffrn_measurement_device_type 'Oxford Diffraction Excalibur S'
_diffrn_measurement_method '/p and w/ scans'
_diffrn_radiation_monochromator graphite
_diffrn_radiation_source 'Enhance (Mo) X-ray Source'
_diffrn_radiation_type MoK\a
_diffrn_radiation_wavelength 0.71073
_diffrn_reflns_av_R_equivalents 0.1590
_diffrn_reflns_av_unetI/netI 0.1282
_diffrn_reflns_Laue_measured_fraction_full 0.998
_diffrn_reflns_Laue_measured_fraction_max 0.998
_diffrn_reflns_limit_h_max 13
_diffrn_reflns_limit_h_min -13
_diffrn_reflns_limit_k_max 14
_diffrn_reflns_limit_k_min -15
_diffrn_reflns_limit_l_max 31
_diffrn_reflns_limit_l_min -31
_diffrn_reflns_number 30364
_diffrn_reflns_point_group_measured_fraction_full 0.998
_diffrn_reflns_point_group_measured_fraction_max 0.998
_diffrn_reflns_theta_full 19.780
_diffrn_reflns_theta_max 19.782
_diffrn_reflns_theta_min 2.566
_exptl_absorpt_coefficient_mu 1.662
_exptl_absorpt_correction_T_max 0.96
_exptl_absorpt_correction_T_min 0.70
_exptl_absorpt_correction_type multi-scan
_exptl_absorpt_process_details
;
CrysAlis RED, Oxford Diffraction Ltd.,
Version 1.171.32.19 (release 28-02-2008 CrysAlis171 .NET)
(compiled Feb 28 2008,12:10:31)
Empirical absorption correction using spherical harmonics,
 implemented in SCALE3 ABSPACK scaling algorithm.
;
_exptl_crystal_colour yellow
_exptl_crystal_density_diffrn 1.541
_exptl_crystal_description lath
_exptl_crystal_F_000 3527
_exptl_crystal_preparation 'Magnetic properties'
_exptl_crystal_size_max 0.230
_exptl_crystal_size_mid 0.050
_exptl_crystal_size_min 0.020
_refine_diff_density_max 0.862
_refine_diff_density_min -0.789
_refine_diff_density_rms 0.128
_refine_ls_extinction_method none
_refine_ls_goodness_of_fit_ref 1.010
_refine_ls_hydrogen_treatment mixed
_refine_ls_matrix_type full
_refine_ls_number_parameters 937
_refine_ls_number_reflns 6864
_refine_ls_number_restraints 359
_refine_ls_restrained_S_all 1.001
_refine_ls_R_factor_all 0.1160
_refine_ls_R_factor_gt 0.0611
_refine_ls_shift/su_max 0.001
_refine_ls_shift/su_mean 0.000
_refine_ls_structure_factor_coef Fsqd
_refine_ls_weighting_details 'w=1/[\s^2^(Fo^2^)+(0.0699P)^2^+17.5037P] where P=(Fo^2^+2Fc^2^)/3'
_refine_ls_weighting_scheme calc
_refine_ls_wR_factor_gt 0.1285
_refine_ls_wR_factor_ref 0.1535
_reflns_Friedel_coverage 0.000
_reflns_number_gt 4336
_reflns_number_total 6864
_reflns_threshold_expression 'I > 2\s(I)'
_cod_data_source_file d4nr03484h2.cif
_cod_data_source_block LaDyNO3_vv92
_cod_original_sg_symbol_H-M 'P 21/n'
_cod_database_code 1572944
_shelx_shelxl_version_number 2018/3
_shelx_space_group_comment
;
The symmetry employed for this shelxl refinement is uniquely defined
by the following loop, which should always be used as a source of
symmetry information in preference to the above space-group names.
They are only intended as comments.
;
_shelx_estimated_absorpt_t_min 0.708
_shelx_estimated_absorpt_t_max 0.968

loop_
_space_group_symop_operation_xyz
'x, y, z'
'-x+1/2, y+1/2, -z+1/2'
'-x, -y, -z'
'x-1/2, -y-1/2, z-1/2'

loop_
_atom_site_label
_atom_site_type_symbol
_atom_site_fract_x
_atom_site_fract_y
_atom_site_fract_z
_atom_site_U_iso_or_equiv
_atom_site_adp_type
_atom_site_occupancy
_atom_site_site_symmetry_order
_atom_site_calc_flag
_atom_site_refinement_flags_posn
_atom_site_refinement_flags_adp
_atom_site_refinement_flags_occupancy
_atom_site_disorder_assembly
_atom_site_disorder_group
Dy1 Dy 0.71203(5) 0.48883(4) 0.63591(2) 0.0306(3) Uani 1 1 d . . . . .
La2 La 0.72633(6) 0.32259(5) 0.54973(3) 0.0274(3) Uani 1 1 d . . . . .
O1 O 0.8317(9) 0.1987(5) 0.5541(3) 0.039(3) Uani 1 1 d . . . . .
O2 O 0.9652(8) 0.1344(7) 0.5481(4) 0.060(4) Uani 1 1 d . . . . .
O3 O 0.7925(8) 0.4642(6) 0.5756(3) 0.035(3) Uani 1 1 d . . . . .
O4 O 0.7670(8) 0.6196(5) 0.6063(3) 0.036(3) Uani 1 1 d . . . . .
O5 O 0.7241(8) 0.7698(6) 0.6200(4) 0.054(3) Uani 1 1 d . . . . .
O6 O 0.6582(7) 0.2229(5) 0.4984(3) 0.033(3) Uani 1 1 d . . . . .
O7 O 0.5646(7) 0.1847(6) 0.4477(3) 0.055(3) Uani 1 1 d . . . . .
O8 O 0.6147(7) 0.4421(5) 0.5787(3) 0.025(3) Uani 1 1 d . . . . .
O9 O 0.5882(7) 0.5855(5) 0.6290(3) 0.029(3) Uani 1 1 d . . . . .
O10 O 0.5511(8) 0.6965(6) 0.6812(4) 0.058(4) Uani 1 1 d . . . . .
O11 O 0.7136(7) 0.5684(5) 0.6964(3) 0.035(3) Uani 1 1 d . . . . .
O12 O 0.7754(9) 0.5844(6) 0.7583(3) 0.055(4) Uani 1 1 d . . . . .
O13 O 0.7298(7) 0.3364(5) 0.6267(3) 0.030(3) Uani 1 1 d . . . . .
O14 O 0.6481(7) 0.2062(5) 0.5855(3) 0.033(3) Uani 1 1 d . . . . .
O15 O 0.6211(8) 0.0673(6) 0.5456(3) 0.047(3) Uani 1 1 d . . . . .
O16 O 0.7442(8) 0.4182(6) 0.4845(3) 0.039(3) Uani 1 1 d . . . . .
O17 O 0.8275(9) 0.3094(9) 0.4782(4) 0.069(4) Uani 1 1 d . . . . .
O18 O 0.8319(10) 0.4059(9) 0.4325(4) 0.084(5) Uani 1 1 d . . . . .
O19 O 0.8745(7) 0.5005(6) 0.6556(3) 0.040(3) Uani 1 1 d D . . . .
H19C H 0.880(6) 0.550(3) 0.669(3) 0.060 Uiso 1 1 d D U . . .
H19D H 0.916(5) 0.465(6) 0.666(2) 0.060 Uiso 1 1 d D U . . .
N1 N 0.9055(9) 0.3494(7) 0.5548(4) 0.032(3) Uani 1 1 d . . . . .
N2 N 0.5497(8) 0.3454(7) 0.5213(4) 0.027(3) Uani 1 1 d . . . . .
N3 N 0.7441(8) 0.4066(7) 0.6987(4) 0.030(3) Uani 1 1 d . . . . .
N4 N 0.8005(13) 0.3789(11) 0.4647(5) 0.054(5) Uani 1 1 d . . . . .
N5 N 0.5570(9) 0.4192(8) 0.6657(4) 0.033(3) Uani 1 1 d . . . . .
C1 C 0.9181(13) 0.1978(11) 0.5501(5) 0.041(5) Uani 1 1 d . . . . .
C2 C 0.9616(12) 0.2857(10) 0.5495(4) 0.030(4) Uani 1 1 d . . . . .
C3 C 1.0529(13) 0.2940(10) 0.5413(5) 0.048(5) Uani 1 1 d . . . . .
H3A H 1.090686 0.245911 0.537502 0.058 Uiso 1 1 calc R U . . .
C4 C 1.0885(12) 0.3739(11) 0.5387(5) 0.048(5) Uani 1 1 d . U . . .
H4A H 1.151457 0.382964 0.532840 0.058 Uiso 1 1 calc R U . . .
C5 C 1.0292(13) 0.4411(11) 0.5450(5) 0.051(5) Uani 1 1 d . . . . .
H5A H 1.051718 0.497127 0.543344 0.062 Uiso 1 1 calc R U . . .
C6 C 0.9397(12) 0.4272(10) 0.5533(5) 0.032(4) Uani 1 1 d . U . . .
C7 C 0.8724(12) 0.4925(10) 0.5659(4) 0.033(4) Uani 1 1 d . . . . .
C8 C 0.8967(11) 0.5769(9) 0.5680(4) 0.033(4) Uani 1 1 d . . . . .
H8A H 0.954542 0.593922 0.557828 0.040 Uiso 1 1 calc R U . . .
C9 C 0.8360(13) 0.6407(10) 0.5856(5) 0.039(5) Uani 1 1 d . . . . .
C10 C 0.8565(13) 0.7329(9) 0.5811(5) 0.035(5) Uani 1 1 d . . . . .
C11 C 0.9309(12) 0.7610(11) 0.5585(6) 0.051(5) Uani 1 1 d . . . . .
H11A H 0.970349 0.721228 0.546156 0.061 Uiso 1 1 calc R U . . .
C12 C 0.9473(13) 0.8451(11) 0.5541(5) 0.047(5) Uani 1 1 d . . . . .
H12A H 0.998030 0.864203 0.538898 0.056 Uiso 1 1 calc R U . . .
C13 C 0.8887(17) 0.9022(10) 0.5723(6) 0.060(6) Uani 1 1 d . . . . .
H13A H 0.900361 0.960746 0.569348 0.072 Uiso 1 1 calc R U . . .
C14 C 0.8148(15) 0.8771(11) 0.5943(6) 0.058(6) Uani 1 1 d . . . . .
H14A H 0.775720 0.917357 0.606514 0.070 Uiso 1 1 calc R U . . .
C15 C 0.7977(13) 0.7899(10) 0.5985(5) 0.040(5) Uani 1 1 d . U . . .
C16 C 0.5843(11) 0.2285(9) 0.4769(5) 0.029(4) Uani 1 1 d . U . . .
C17 C 0.5187(10) 0.2976(8) 0.4905(5) 0.022(4) Uani 1 1 d . . . . .
C18 C 0.4385(11) 0.3096(9) 0.4701(5) 0.032(4) Uani 1 1 d . . . . .
H18A H 0.422244 0.276269 0.447112 0.038 Uiso 1 1 calc R U . . .
C19 C 0.3798(11) 0.3732(9) 0.4841(4) 0.032(4) Uani 1 1 d . U . . .
H19A H 0.321081 0.382197 0.471724 0.039 Uiso 1 1 calc R U . . .
C20 C 0.4096(11) 0.4220(8) 0.5161(4) 0.028(4) Uani 1 1 d . U . . .
H20A H 0.371885 0.466338 0.525652 0.033 Uiso 1 1 calc R U . . .
C21 C 0.4933(11) 0.4069(8) 0.5341(4) 0.019(4) Uani 1 1 d . . . . .
C22 C 0.5330(11) 0.4602(8) 0.5683(4) 0.020(4) Uani 1 1 d . . . . .
C23 C 0.4801(11) 0.5212(9) 0.5844(4) 0.034(4) Uani 1 1 d . . . . .
H23A H 0.418684 0.524955 0.574236 0.041 Uiso 1 1 calc R U . . .
C24 C 0.5062(12) 0.5806(9) 0.6149(5) 0.031(4) Uani 1 1 d . U . . .
C25 C 0.4448(11) 0.6455(8) 0.6316(5) 0.031(4) Uani 1 1 d . U . . .
C26 C 0.3550(14) 0.6558(12) 0.6157(6) 0.077(6) Uani 1 1 d . U . . .
H26A H 0.336199 0.620741 0.593660 0.093 Uiso 1 1 calc R U . . .
C27 C 0.2923(15) 0.7136(13) 0.6299(6) 0.088(7) Uani 1 1 d . U . . .
H27A H 0.231428 0.718146 0.619060 0.106 Uiso 1 1 calc R U . . .
C28 C 0.3255(17) 0.7652(13) 0.6615(7) 0.086(7) Uani 1 1 d . U . . .
H28A H 0.285823 0.807709 0.671445 0.103 Uiso 1 1 calc R U . . .
C29 C 0.4058(14) 0.7586(10) 0.6779(6) 0.060(6) Uani 1 1 d . . . . .
H29A H 0.422861 0.793632 0.700187 0.072 Uiso 1 1 calc R U . . .
C30 C 0.4682(12) 0.7002(9) 0.6630(5) 0.031(4) Uani 1 1 d . U . . .
C31 C 0.7488(13) 0.5409(10) 0.7306(6) 0.046(5) Uani 1 1 d . . . . .
C32 C 0.7587(11) 0.4478(9) 0.7333(5) 0.030(4) Uani 1 1 d . . . . .
C33 C 0.7783(11) 0.4075(9) 0.7693(5) 0.038(5) Uani 1 1 d . . . . .
H33A H 0.787267 0.438031 0.793875 0.045 Uiso 1 1 calc R U . . .
C34 C 0.7847(11) 0.3195(10) 0.7684(5) 0.046(5) Uani 1 1 d . . . . .
H34A H 0.800502 0.288889 0.792344 0.055 Uiso 1 1 calc R U . . .
C35 C 0.7674(11) 0.2778(9) 0.7320(5) 0.031(4) Uani 1 1 d . U . . .
H35A H 0.769780 0.218039 0.731193 0.038 Uiso 1 1 calc R U . . .
C36 C 0.7474(10) 0.3214(9) 0.6979(4) 0.026(4) Uani 1 1 d . . . . .
C37 C 0.7272(10) 0.2841(8) 0.6573(5) 0.025(4) Uani 1 1 d . U . . .
C38 C 0.6973(10) 0.2018(8) 0.6542(5) 0.030(4) Uani 1 1 d . U . . .
H38A H 0.703649 0.166753 0.677494 0.036 Uiso 1 1 calc R U . . .
C39 C 0.6579(10) 0.1663(8) 0.6187(5) 0.028(4) Uani 1 1 d . . . . .
C40 C 0.6197(11) 0.0779(9) 0.6183(5) 0.035(4) Uani 1 1 d . . . . .
C41 C 0.5994(11) 0.0382(9) 0.6549(5) 0.044(5) Uani 1 1 d . . . . .
H41A H 0.612210 0.066773 0.679683 0.052 Uiso 1 1 calc R U . . .
C42 C 0.5609(11) -0.0425(10) 0.6560(5) 0.047(5) Uani 1 1 d . U . . .
H42A H 0.546243 -0.068681 0.681044 0.057 Uiso 1 1 calc R U . . .
C43 C 0.5450(12) -0.0822(10) 0.6196(5) 0.043(5) Uani 1 1 d . U . . .
H43A H 0.519011 -0.137117 0.619608 0.052 Uiso 1 1 calc R U . . .
C44 C 0.5653(10) -0.0456(9) 0.5836(5) 0.036(4) Uani 1 1 d . . . . .
H44A H 0.553322 -0.075438 0.559026 0.043 Uiso 1 1 calc R U . . .
C45 C 0.6039(10) 0.0360(9) 0.5820(5) 0.028(4) Uani 1 1 d . U . . .
C46 C 0.5208(12) 0.3468(9) 0.6515(5) 0.031(4) Uani 1 1 d . . . . .
H46A H 0.547678 0.320336 0.628713 0.037 Uiso 1 1 calc R U . . .
C47 C 0.4465(13) 0.3105(11) 0.6690(6) 0.051(5) Uani 1 1 d . . . . .
H47A H 0.424016 0.257869 0.659365 0.061 Uiso 1 1 calc R U . . .
C48 C 0.4058(14) 0.3489(13) 0.6995(6) 0.071(6) Uani 1 1 d . U . . .
H48A H 0.352027 0.324505 0.710512 0.085 Uiso 1 1 calc R U . . .
C49 C 0.4396(15) 0.4243(13) 0.7160(6) 0.075(7) Uani 1 1 d . . . . .
H49A H 0.410608 0.452417 0.737720 0.090 Uiso 1 1 calc R U . . .
C50 C 0.5210(14) 0.4557(10) 0.6977(6) 0.050(5) Uani 1 1 d . . . . .
H50A H 0.550014 0.504337 0.708814 0.060 Uiso 1 1 calc R U . . .
N1S N 0.7569(12) 0.0978(9) 0.4640(5) 0.074(4) Uani 1 1 d . U . . .
H1SB H 0.726748 0.138341 0.476147 0.089 Uiso 1 1 calc R U . . .
C1S C 0.8195(14) 0.0578(10) 0.4831(6) 0.061(4) Uani 1 1 d . U . . .
H1SA H 0.830494 0.070702 0.510937 0.073 Uiso 1 1 calc R U . . .
C2S C 0.8699(13) -0.0010(10) 0.4662(5) 0.060(4) Uani 1 1 d . U . . .
H2SA H 0.916441 -0.028005 0.482041 0.072 Uiso 1 1 calc R U . . .
C3S C 0.8580(14) -0.0235(11) 0.4281(6) 0.066(4) Uani 1 1 d . U . . .
H3SA H 0.894397 -0.066975 0.416831 0.080 Uiso 1 1 calc R U . . .
C4S C 0.7911(15) 0.0175(12) 0.4044(6) 0.088(4) Uani 1 1 d . U . . .
H4SA H 0.782461 0.005626 0.376287 0.106 Uiso 1 1 calc R U . . .
C5S C 0.7365(16) 0.0782(12) 0.4248(6) 0.089(4) Uani 1 1 d . U . . .
H5SA H 0.686227 0.104677 0.411125 0.107 Uiso 1 1 calc R U . . .
N2S N 0.9577(11) 0.6548(9) 0.6704(5) 0.077(4) Uani 1 1 d D U . . .
C6S C 0.9232(15) 0.7029(12) 0.6986(7) 0.090(4) Uani 1 1 d . U . . .
H6SA H 0.875417 0.680272 0.714616 0.108 Uiso 1 1 calc R U . . .
C7S C 1.0238(13) 0.6931(12) 0.6506(7) 0.082(4) Uani 1 1 d . U . . .
H7SA H 1.053512 0.660020 0.630693 0.098 Uiso 1 1 calc R U . . .
C8S C 1.0551(14) 0.7730(12) 0.6548(7) 0.089(5) Uani 1 1 d . U . . .
H8SA H 1.101270 0.795196 0.637778 0.106 Uiso 1 1 calc R U . . .
C9S C 1.0179(16) 0.8183(13) 0.6837(8) 0.099(5) Uani 1 1 d . U . . .
H9SA H 1.037406 0.874654 0.688430 0.118 Uiso 1 1 calc R U . . .
C10S C 0.9513(15) 0.7835(12) 0.7066(8) 0.099(5) Uani 1 1 d . U . . .
H10A H 0.924598 0.814773 0.727980 0.118 Uiso 1 1 calc R U . . .
N3S N 1.0273(12) 0.4005(13) 0.6479(5) 0.164(7) Uani 1 1 d DG U . . .
C11S C 1.1080(17) 0.4459(9) 0.6429(5) 0.170(7) Uani 1 1 d G U . . .
H11B H 1.106212 0.505672 0.641787 0.204 Uiso 1 1 calc R U . . .
C12S C 1.1914(12) 0.4039(14) 0.6394(6) 0.174(7) Uani 1 1 d G U . . .
H12B H 1.246556 0.434891 0.635889 0.209 Uiso 1 1 calc R U . . .
C13S C 1.1940(12) 0.3164(15) 0.6409(5) 0.175(7) Uani 1 1 d G U . . .
H13B H 1.250980 0.287662 0.638547 0.210 Uiso 1 1 calc R U . . .
C14S C 1.1133(17) 0.2710(9) 0.6460(6) 0.172(7) Uani 1 1 d G U . . .
H14B H 1.115061 0.211212 0.647103 0.206 Uiso 1 1 calc R U . . .
C15S C 1.0299(12) 0.3130(13) 0.6495(6) 0.168(7) Uani 1 1 d G U . . .
H15A H 0.974717 0.281991 0.653001 0.201 Uiso 1 1 calc R U . . .
N4S N 0.7286(11) 0.8130(10) 0.4824(5) 0.073(4) Uani 1 1 d . U . . .
C16S C 0.7128(14) 0.7727(12) 0.4485(7) 0.075(4) Uani 1 1 d . U . . .
H16A H 0.747721 0.723233 0.443738 0.090 Uiso 1 1 calc R U . . .
C17S C 0.6539(14) 0.7947(13) 0.4213(7) 0.093(5) Uani 1 1 d . U . . .
H17A H 0.647667 0.765536 0.396198 0.111 Uiso 1 1 calc R U . . .
C18S C 0.6014(15) 0.8611(14) 0.4302(7) 0.107(5) Uani 1 1 d . U . . .
H18B H 0.555368 0.878343 0.411115 0.128 Uiso 1 1 calc R U . . .
C19S C 0.6113(15) 0.9054(14) 0.4658(6) 0.094(5) Uani 1 1 d . U . . .
H19B H 0.572988 0.952214 0.471518 0.113 Uiso 1 1 calc R U . . .
C20S C 0.6756(14) 0.8809(12) 0.4916(6) 0.075(4) Uani 1 1 d . U . . .
H20B H 0.685174 0.910086 0.516493 0.090 Uiso 1 1 calc R U . . .
N5S N 0.5462(14) 0.6262(11) 0.7781(6) 0.167(6) Uani 1 1 d G U . . .
C21S C 0.5833(10) 0.5925(13) 0.8137(7) 0.171(7) Uani 1 1 d G U . . .
H21A H 0.647714 0.595220 0.818923 0.206 Uiso 1 1 calc R U . . .
C22S C 0.5260(17) 0.5549(13) 0.8418(5) 0.181(7) Uani 1 1 d G U . . .
H22A H 0.551370 0.531877 0.866164 0.217 Uiso 1 1 calc R U . . .
C23S C 0.4317(15) 0.5510(12) 0.8342(6) 0.179(7) Uani 1 1 d G U . . .
H23B H 0.392606 0.525234 0.853374 0.215 Uiso 1 1 calc R U . . .
C24S C 0.3946(10) 0.5846(14) 0.7985(7) 0.177(7) Uani 1 1 d G U . . .
H24A H 0.330186 0.581933 0.793342 0.212 Uiso 1 1 calc R U . . .
C25S C 0.4519(15) 0.6223(12) 0.7705(5) 0.168(7) Uani 1 1 d G U . . .
H25A H 0.426528 0.645276 0.746100 0.201 Uiso 1 1 calc R U . . .

loop_
_atom_site_aniso_label
_atom_site_aniso_U_11
_atom_site_aniso_U_22
_atom_site_aniso_U_33
_atom_site_aniso_U_23
_atom_site_aniso_U_13
_atom_site_aniso_U_12
Dy1 0.0385(6) 0.0212(4) 0.0318(5) -0.0024(4) -0.0055(4) 0.0016(4)
La2 0.0340(7) 0.0178(5) 0.0299(6) -0.0054(4) -0.0058(5) 0.0034(4)
O1 0.047(9) 0.023(6) 0.048(8) -0.009(5) -0.006(7) 0.003(6)
O2 0.056(9) 0.035(7) 0.088(10) -0.009(7) -0.003(8) 0.026(7)
O3 0.041(8) 0.033(6) 0.032(7) -0.011(5) -0.006(6) -0.008(6)
O4 0.038(8) 0.021(6) 0.049(8) -0.010(5) -0.004(7) 0.002(5)
O5 0.052(9) 0.032(6) 0.079(9) -0.002(6) 0.016(8) 0.008(6)
O6 0.042(8) 0.025(6) 0.032(7) -0.015(5) -0.012(6) 0.000(5)
O7 0.047(8) 0.057(7) 0.061(8) -0.049(7) -0.027(7) 0.019(6)
O8 0.027(8) 0.023(5) 0.026(6) 0.000(5) -0.002(6) 0.006(5)
O9 0.035(8) 0.023(5) 0.028(6) -0.002(5) -0.002(6) -0.003(5)
O10 0.051(9) 0.048(7) 0.075(9) -0.036(7) -0.006(8) 0.009(6)
O11 0.046(8) 0.018(6) 0.041(7) -0.002(5) -0.004(6) 0.002(5)
O12 0.098(11) 0.021(6) 0.043(8) -0.010(6) -0.017(8) 0.007(6)
O13 0.043(7) 0.012(5) 0.033(7) -0.006(5) -0.008(6) 0.005(5)
O14 0.047(8) 0.023(6) 0.030(7) -0.002(6) -0.008(6) -0.010(5)
O15 0.064(9) 0.041(7) 0.036(8) -0.008(6) -0.002(7) -0.007(6)
O16 0.063(9) 0.019(6) 0.033(7) -0.005(5) -0.006(7) 0.014(6)
O17 0.071(10) 0.076(10) 0.059(9) -0.009(8) -0.004(8) 0.013(8)
O18 0.105(13) 0.114(12) 0.034(8) -0.003(8) 0.016(9) -0.043(9)
O19 0.047(8) 0.036(6) 0.037(7) -0.001(5) -0.011(6) 0.012(6)
N1 0.041(10) 0.012(7) 0.042(9) -0.002(6) -0.015(7) 0.007(7)
N2 0.029(9) 0.007(7) 0.044(9) 0.005(7) -0.007(8) 0.002(7)
N3 0.025(9) 0.023(8) 0.040(10) 0.010(8) -0.005(7) 0.002(6)
N4 0.076(15) 0.043(12) 0.044(13) -0.020(11) -0.007(11) -0.017(11)
N5 0.036(9) 0.035(9) 0.027(9) -0.007(7) 0.009(8) -0.005(7)
C1 0.023(13) 0.058(15) 0.041(12) 0.000(10) -0.011(10) -0.002(11)
C2 0.029(13) 0.031(11) 0.028(10) 0.016(8) -0.003(9) -0.004(10)
C3 0.043(15) 0.044(12) 0.057(13) -0.014(10) 0.002(11) 0.021(10)
C4 0.033(8) 0.057(8) 0.055(9) -0.008(7) 0.017(7) 0.004(8)
C5 0.039(14) 0.061(12) 0.054(13) -0.010(10) 0.012(11) 0.006(11)
C6 0.026(8) 0.039(8) 0.030(8) -0.005(7) 0.007(7) 0.006(7)
C7 0.035(12) 0.033(11) 0.030(10) -0.017(9) -0.004(9) 0.003(10)
C8 0.039(12) 0.042(11) 0.020(10) -0.019(8) 0.015(9) -0.009(9)
C9 0.031(13) 0.052(13) 0.035(12) -0.008(10) -0.004(10) -0.016(10)
C10 0.056(14) 0.021(10) 0.027(10) -0.012(8) -0.016(10) -0.010(10)
C11 0.034(13) 0.043(13) 0.074(15) -0.011(10) 0.019(12) -0.017(10)
C12 0.067(15) 0.036(12) 0.038(11) -0.013(10) 0.006(10) -0.020(11)
C13 0.10(2) 0.017(11) 0.062(15) 0.001(11) -0.023(14) -0.005(13)
C14 0.077(17) 0.038(13) 0.058(14) 0.000(10) -0.025(13) 0.015(11)
C15 0.044(9) 0.028(8) 0.049(9) -0.008(7) -0.010(8) 0.000(7)
C16 0.030(8) 0.026(7) 0.033(8) -0.005(7) -0.007(7) -0.007(7)
C17 0.018(11) 0.016(9) 0.031(10) -0.014(8) -0.004(9) -0.004(8)
C18 0.032(12) 0.035(10) 0.028(10) 0.010(8) -0.002(10) -0.003(9)
C19 0.034(8) 0.036(7) 0.027(8) 0.015(7) -0.007(7) 0.000(7)
C20 0.038(8) 0.014(6) 0.032(8) -0.005(6) 0.004(7) 0.004(6)
C21 0.026(11) 0.010(8) 0.021(10) 0.000(8) -0.002(9) -0.005(8)
C22 0.015(11) 0.018(9) 0.028(10) 0.009(8) 0.002(9) 0.006(8)
C23 0.031(11) 0.042(10) 0.029(10) -0.005(9) -0.017(9) 0.005(9)
C24 0.034(8) 0.024(7) 0.037(8) 0.004(7) 0.001(7) -0.004(7)
C25 0.030(8) 0.027(7) 0.035(8) -0.015(7) -0.005(7) 0.011(6)
C26 0.067(10) 0.077(9) 0.087(10) -0.024(8) -0.006(9) 0.010(8)
C27 0.077(10) 0.095(10) 0.092(10) -0.031(9) -0.023(9) 0.012(9)
C28 0.085(11) 0.075(10) 0.097(11) -0.023(9) -0.003(9) 0.009(9)
C29 0.057(15) 0.048(11) 0.073(15) -0.044(11) -0.005(13) 0.011(11)
C30 0.030(8) 0.030(7) 0.034(8) -0.006(7) -0.001(7) 0.006(7)
C31 0.064(15) 0.024(12) 0.050(14) 0.001(11) -0.019(12) 0.009(9)
C32 0.039(12) 0.022(10) 0.028(11) -0.015(10) 0.001(9) 0.002(8)
C33 0.066(14) 0.030(11) 0.017(11) -0.012(9) -0.005(10) 0.001(9)
C34 0.062(14) 0.034(11) 0.042(12) 0.013(9) -0.003(10) 0.004(9)
C35 0.047(8) 0.019(7) 0.028(8) -0.007(7) -0.004(7) 0.003(6)
C36 0.035(11) 0.016(10) 0.027(11) 0.004(8) -0.012(8) 0.008(8)
C37 0.029(8) 0.012(7) 0.035(8) 0.005(7) -0.007(7) 0.003(6)
C38 0.037(8) 0.016(7) 0.037(8) 0.006(6) -0.002(7) 0.004(6)
C39 0.040(11) 0.011(9) 0.033(11) -0.006(9) 0.009(9) -0.001(8)
C40 0.030(11) 0.035(11) 0.040(12) 0.003(10) -0.001(10) 0.005(8)
C41 0.058(14) 0.036(11) 0.035(12) -0.022(9) -0.026(11) -0.001(9)
C42 0.053(9) 0.037(8) 0.052(9) 0.007(7) -0.006(8) -0.019(7)
C43 0.052(9) 0.030(7) 0.046(9) 0.003(7) -0.004(8) -0.007(7)
C44 0.029(11) 0.023(9) 0.055(13) -0.019(9) 0.012(10) 0.005(8)
C45 0.032(8) 0.025(7) 0.028(8) -0.016(7) -0.010(7) 0.010(6)
C46 0.036(12) 0.025(10) 0.032(10) 0.007(9) -0.001(10) -0.001(9)
C47 0.041(13) 0.049(11) 0.063(14) -0.023(11) 0.020(11) -0.003(11)
C48 0.060(10) 0.079(9) 0.075(10) -0.010(8) 0.021(8) -0.024(8)
C49 0.066(17) 0.093(17) 0.068(15) -0.026(13) 0.032(14) -0.009(13)
C50 0.064(16) 0.038(11) 0.046(13) -0.011(11) -0.030(12) 0.001(11)
N1S 0.092(10) 0.060(8) 0.071(8) 0.000(7) 0.014(8) 0.030(6)
C1S 0.078(10) 0.048(8) 0.058(8) -0.007(7) 0.007(7) 0.009(6)
C2S 0.072(9) 0.054(8) 0.056(7) 0.003(7) 0.010(8) 0.016(6)
C3S 0.079(10) 0.068(9) 0.053(8) 0.002(7) 0.016(8) 0.037(7)
C4S 0.102(10) 0.102(10) 0.060(8) -0.004(7) 0.000(8) 0.055(7)
C5S 0.100(10) 0.093(9) 0.073(8) 0.001(8) -0.003(8) 0.059(7)
N2S 0.048(9) 0.068(8) 0.113(11) -0.022(7) 0.003(8) -0.018(6)
C6S 0.069(10) 0.070(9) 0.131(12) -0.027(8) 0.012(8) -0.011(7)
C7S 0.051(9) 0.076(9) 0.117(11) -0.019(8) -0.002(8) -0.026(7)
C8S 0.058(10) 0.077(9) 0.132(12) -0.021(8) 0.003(8) -0.027(7)
C9S 0.072(11) 0.074(9) 0.150(13) -0.024(8) 0.008(9) -0.015(8)
C10S 0.080(11) 0.072(9) 0.145(12) -0.033(8) 0.017(8) -0.012(8)
N3S 0.158(14) 0.187(13) 0.144(11) -0.044(14) -0.045(13) 0.083(12)
C11S 0.163(15) 0.196(13) 0.149(12) -0.042(14) -0.048(15) 0.076(11)
C12S 0.158(14) 0.212(14) 0.150(12) -0.040(15) -0.047(14) 0.076(12)
C13S 0.160(14) 0.212(14) 0.151(12) -0.046(15) -0.045(14) 0.088(12)
C14S 0.167(15) 0.195(13) 0.151(12) -0.037(14) -0.036(15) 0.092(11)
C15S 0.163(14) 0.188(13) 0.150(12) -0.033(15) -0.036(14) 0.087(12)
N4S 0.070(9) 0.087(9) 0.063(8) -0.011(7) 0.004(7) 0.012(7)
C16S 0.066(10) 0.075(9) 0.085(10) -0.030(7) 0.007(8) 0.012(7)
C17S 0.069(11) 0.113(10) 0.096(10) -0.070(8) -0.015(8) 0.022(8)
C18S 0.080(11) 0.142(11) 0.097(10) -0.074(8) -0.032(8) 0.049(8)
C19S 0.079(10) 0.121(10) 0.083(10) -0.061(8) -0.016(8) 0.041(8)
C20S 0.067(10) 0.093(10) 0.063(9) -0.035(7) -0.002(7) 0.009(7)
N5S 0.137(13) 0.224(15) 0.141(14) 0.019(12) 0.024(12) -0.033(14)
C21S 0.132(13) 0.233(16) 0.151(15) 0.029(13) 0.025(12) -0.028(14)
C22S 0.143(14) 0.245(16) 0.156(14) 0.040(12) 0.030(12) -0.025(15)
C23S 0.142(14) 0.247(16) 0.150(14) 0.045(12) 0.035(13) -0.031(15)
C24S 0.143(13) 0.244(16) 0.145(15) 0.036(13) 0.030(12) -0.034(14)
C25S 0.137(14) 0.229(15) 0.138(14) 0.030(12) 0.024(12) -0.035(15)

loop_
_atom_type_symbol
_atom_type_description
_atom_type_scat_dispersion_real
_atom_type_scat_dispersion_imag
_atom_type_scat_source
C C 0.0033 0.0016 'International Tables Vol C Tables 4.2.6.8 and 6.1.1.4'
H H 0.0000 0.0000 'International Tables Vol C Tables 4.2.6.8 and 6.1.1.4'
N N 0.0061 0.0033 'International Tables Vol C Tables 4.2.6.8 and 6.1.1.4'
O O 0.0106 0.0060 'International Tables Vol C Tables 4.2.6.8 and 6.1.1.4'
La La -0.2871 2.4523 'International Tables Vol C Tables 4.2.6.8 and 6.1.1.4'
Dy Dy -0.1892 4.4098 'International Tables Vol C Tables 4.2.6.8 and 6.1.1.4'

loop_
_geom_angle_atom_site_label_1
_geom_angle_atom_site_label_2
_geom_angle_atom_site_label_3
_geom_angle
_geom_angle_site_symmetry_1
_geom_angle_site_symmetry_3
_geom_angle_publ_flag
O11 Dy1 O3 143.5(4) . . ?
O11 Dy1 O9 74.3(3) . . ?
O3 Dy1 O9 114.5(3) . . ?
O11 Dy1 O4 83.3(3) . . ?
O3 Dy1 O4 68.4(3) . . ?
O9 Dy1 O4 70.4(3) . . ?
O11 Dy1 O19 75.0(3) . . ?
O3 Dy1 O19 75.2(3) . . ?
O9 Dy1 O19 134.7(3) . . ?
O4 Dy1 O19 73.7(3) . . ?
O11 Dy1 O8 143.9(4) . . ?
O3 Dy1 O8 65.8(3) . . ?
O9 Dy1 O8 72.4(3) . . ?
O4 Dy1 O8 98.0(3) . . ?
O19 Dy1 O8 140.2(3) . . ?
O11 Dy1 O13 129.3(3) . . ?
O3 Dy1 O13 71.1(3) . . ?
O9 Dy1 O13 135.1(3) . . ?
O4 Dy1 O13 139.0(3) . . ?
O19 Dy1 O13 90.2(3) . . ?
O8 Dy1 O13 70.5(3) . . ?
O11 Dy1 N3 65.1(4) . . ?
O3 Dy1 N3 121.8(4) . . ?
O9 Dy1 N3 123.4(4) . . ?
O4 Dy1 N3 136.4(4) . . ?
O19 Dy1 N3 69.7(4) . . ?
O8 Dy1 N3 125.3(4) . . ?
O13 Dy1 N3 64.3(4) . . ?
O11 Dy1 N5 84.7(4) . . ?
O3 Dy1 N5 131.8(4) . . ?
O9 Dy1 N5 70.4(4) . . ?
O4 Dy1 N5 140.7(4) . . ?
O19 Dy1 N5 137.7(3) . . ?
O8 Dy1 N5 71.5(4) . . ?
O13 Dy1 N5 74.5(4) . . ?
N3 Dy1 N5 68.2(4) . . ?
O11 Dy1 La2 168.9(2) . . ?
O3 Dy1 La2 40.3(2) . . ?
O9 Dy1 La2 114.9(2) . . ?
O4 Dy1 La2 105.3(2) . . ?
O19 Dy1 La2 100.4(2) . . ?
O8 Dy1 La2 43.1(2) . . ?
O13 Dy1 La2 39.8(2) . . ?
N3 Dy1 La2 103.9(3) . . ?
N5 Dy1 La2 92.5(3) . . ?
O14 La2 O1 70.8(4) . . ?
O14 La2 O6 70.8(3) . . ?
O1 La2 O6 77.0(3) . . ?
O14 La2 O13 65.9(3) . . ?
O1 La2 O13 90.6(3) . . ?
O6 La2 O13 136.6(3) . . ?
O14 La2 O3 131.6(3) . . ?
O1 La2 O3 116.3(3) . . ?
O6 La2 O3 155.8(3) . . ?
O13 La2 O3 66.2(3) . . ?
O14 La2 N1 123.4(3) . . ?
O1 La2 N1 61.3(4) . . ?
O6 La2 N1 121.4(4) . . ?
O13 La2 N1 85.5(3) . . ?
O3 La2 N1 58.5(4) . . ?
O14 La2 O16 150.0(3) . . ?
O1 La2 O16 115.4(4) . . ?
O6 La2 O16 81.9(3) . . ?
O13 La2 O16 139.4(3) . . ?
O3 La2 O16 74.1(3) . . ?
N1 La2 O16 81.2(4) . . ?
O14 La2 O8 94.2(3) . . ?
O1 La2 O8 155.7(3) . . ?
O6 La2 O8 116.9(3) . . ?
O13 La2 O8 65.5(3) . . ?
O3 La2 O8 59.4(3) . . ?
N1 La2 O8 117.7(3) . . ?
O16 La2 O8 87.3(3) . . ?
O14 La2 N2 80.0(3) . . ?
O1 La2 N2 133.9(4) . . ?
O6 La2 N2 59.8(4) . . ?
O13 La2 N2 109.3(4) . . ?
O3 La2 N2 109.8(3) . . ?
N1 La2 N2 156.4(3) . . ?
O16 La2 N2 75.7(3) . . ?
O8 La2 N2 57.3(3) . . ?
O14 La2 O17 126.5(4) . . ?
O1 La2 O17 70.1(4) . . ?
O6 La2 O17 66.0(3) . . ?
O13 La2 O17 147.3(3) . . ?
O3 La2 O17 98.3(4) . . ?
N1 La2 O17 62.2(4) . . ?
O16 La2 O17 45.7(4) . . ?
O8 La2 O17 132.9(4) . . ?
N2 La2 O17 103.0(4) . . ?
O14 La2 Dy1 97.4(2) . . ?
O1 La2 Dy1 122.3(2) . . ?
O6 La2 Dy1 153.7(2) . . ?
O13 La2 Dy1 38.14(19) . . ?
O3 La2 Dy1 36.2(2) . . ?
N1 La2 Dy1 84.9(3) . . ?
O16 La2 Dy1 102.2(2) . . ?
O8 La2 Dy1 38.6(2) . . ?
N2 La2 Dy1 95.6(3) . . ?
O17 La2 Dy1 134.4(3) . . ?
C1 O1 La2 127.7(10) . . ?
C7 O3 Dy1 127.7(9) . . ?
C7 O3 La2 123.7(9) . . ?
Dy1 O3 La2 103.6(4) . . ?
C9 O4 Dy1 135.2(10) . . ?
C16 O6 La2 130.3(9) . . ?
C22 O8 Dy1 131.7(9) . . ?
C22 O8 La2 129.5(9) . . ?
Dy1 O8 La2 98.3(4) . . ?
C24 O9 Dy1 134.3(9) . . ?
C31 O11 Dy1 123.3(10) . . ?
C37 O13 Dy1 121.7(8) . . ?
C37 O13 La2 135.6(8) . . ?
Dy1 O13 La2 102.1(3) . . ?
C39 O14 La2 137.5(9) . . ?
N4 O16 La2 102.5(10) . . ?
N4 O17 La2 93.8(11) . . ?
Dy1 O19 H19C 106(6) . . ?
Dy1 O19 H19D 134(8) . . ?
H19C O19 H19D 108(5) . . ?
C2 N1 C6 118.4(13) . . ?
C2 N1 La2 118.8(9) . . ?
C6 N1 La2 121.0(10) . . ?
C17 N2 C21 116.8(12) . . ?
C17 N2 La2 118.9(9) . . ?
C21 N2 La2 124.0(9) . . ?
C32 N3 C36 120.1(12) . . ?
C32 N3 Dy1 118.8(9) . . ?
C36 N3 Dy1 121.1(10) . . ?
O16 N4 O18 122.6(18) . . ?
O16 N4 O17 117.9(17) . . ?
O18 N4 O17 119.5(19) . . ?
C50 N5 C46 119.7(14) . . ?
C50 N5 Dy1 117.0(12) . . ?
C46 N5 Dy1 123.0(11) . . ?
O2 C1 O1 125.0(16) . . ?
O2 C1 C2 121.2(17) . . ?
O1 C1 C2 113.7(16) . . ?
N1 C2 C3 124.1(14) . . ?
N1 C2 C1 116.2(15) . . ?
C3 C2 C1 119.5(16) . . ?
C2 C3 C4 118.0(15) . . ?
C2 C3 H3A 121.0 . . ?
C4 C3 H3A 121.0 . . ?
C3 C4 C5 117.7(17) . . ?
C3 C4 H4A 121.1 . . ?
C5 C4 H4A 121.1 . . ?
C6 C5 C4 120.5(17) . . ?
C6 C5 H5A 119.8 . . ?
C4 C5 H5A 119.8 . . ?
N1 C6 C5 121.2(15) . . ?
N1 C6 C7 112.8(15) . . ?
C5 C6 C7 125.7(16) . . ?
O3 C7 C8 123.7(14) . . ?
O3 C7 C6 115.1(14) . . ?
C8 C7 C6 121.2(16) . . ?
C7 C8 C9 122.1(15) . . ?
C7 C8 H8A 119.0 . . ?
C9 C8 H8A 119.0 . . ?
O4 C9 C8 121.1(14) . . ?
O4 C9 C10 118.1(16) . . ?
C8 C9 C10 120.8(17) . . ?
C15 C10 C11 120.3(15) . . ?
C15 C10 C9 118.2(17) . . ?
C11 C10 C9 121.4(16) . . ?
C12 C11 C10 120.5(16) . . ?
C12 C11 H11A 119.8 . . ?
C10 C11 H11A 119.8 . . ?
C11 C12 C13 119.0(17) . . ?
C11 C12 H12A 120.5 . . ?
C13 C12 H12A 120.5 . . ?
C14 C13 C12 122.2(17) . . ?
C14 C13 H13A 118.9 . . ?
C12 C13 H13A 118.9 . . ?
C13 C14 C15 118.7(18) . . ?
C13 C14 H14A 120.7 . . ?
C15 C14 H14A 120.7 . . ?
O5 C15 C10 125.1(15) . . ?
O5 C15 C14 115.6(18) . . ?
C10 C15 C14 119.4(18) . . ?
O7 C16 O6 125.4(14) . . ?
O7 C16 C17 120.4(15) . . ?
O6 C16 C17 114.2(14) . . ?
N2 C17 C18 125.0(13) . . ?
N2 C17 C16 115.4(14) . . ?
C18 C17 C16 119.5(14) . . ?
C17 C18 C19 117.5(14) . . ?
C17 C18 H18A 121.2 . . ?
C19 C18 H18A 121.2 . . ?
C20 C19 C18 118.3(15) . . ?
C20 C19 H19A 120.9 . . ?
C18 C19 H19A 120.9 . . ?
C21 C20 C19 120.1(14) . . ?
C21 C20 H20A 119.9 . . ?
C19 C20 H20A 119.9 . . ?
N2 C21 C20 122.1(13) . . ?
N2 C21 C22 114.4(14) . . ?
C20 C21 C22 123.4(14) . . ?
O8 C22 C23 126.6(14) . . ?
O8 C22 C21 114.7(13) . . ?
C23 C22 C21 118.8(14) . . ?
C22 C23 C24 127.3(15) . . ?
C22 C23 H23A 116.3 . . ?
C24 C23 H23A 116.3 . . ?
O9 C24 C23 122.2(14) . . ?
O9 C24 C25 113.0(14) . . ?
C23 C24 C25 124.7(16) . . ?
C30 C25 C26 114.7(14) . . ?
C30 C25 C24 124.9(15) . . ?
C26 C25 C24 120.4(15) . . ?
C27 C26 C25 124.4(18) . . ?
C27 C26 H26A 117.8 . . ?
C25 C26 H26A 117.8 . . ?
C26 C27 C28 115(2) . . ?
C26 C27 H27A 122.6 . . ?
C28 C27 H27A 122.6 . . ?
C29 C28 C27 124(2) . . ?
C29 C28 H28A 117.9 . . ?
C27 C28 H28A 117.9 . . ?
C28 C29 C30 120.0(18) . . ?
C28 C29 H29A 120.0 . . ?
C30 C29 H29A 120.0 . . ?
O10 C30 C25 120.9(14) . . ?
O10 C30 C29 117.2(15) . . ?
C25 C30 C29 121.8(16) . . ?
O12 C31 O11 125.4(14) . . ?
O12 C31 C32 119.7(16) . . ?
O11 C31 C32 114.8(16) . . ?
N3 C32 C33 122.6(13) . . ?
N3 C32 C31 115.0(16) . . ?
C33 C32 C31 122.3(15) . . ?
C32 C33 C34 117.4(14) . . ?
C32 C33 H33A 121.3 . . ?
C34 C33 H33A 121.3 . . ?
C35 C34 C33 118.9(14) . . ?
C35 C34 H34A 120.6 . . ?
C33 C34 H34A 120.6 . . ?
C36 C35 C34 120.6(13) . . ?
C36 C35 H35A 119.7 . . ?
C34 C35 H35A 119.7 . . ?
C35 C36 N3 120.3(13) . . ?
C35 C36 C37 125.6(13) . . ?
N3 C36 C37 114.1(13) . . ?
O13 C37 C38 123.8(13) . . ?
O13 C37 C36 115.7(11) . . ?
C38 C37 C36 120.0(14) . . ?
C37 C38 C39 124.2(14) . . ?
C37 C38 H38A 117.9 . . ?
C39 C38 H38A 117.9 . . ?
O14 C39 C38 123.5(12) . . ?
O14 C39 C40 115.0(13) . . ?
C38 C39 C40 121.4(14) . . ?
C45 C40 C41 119.6(14) . . ?
C45 C40 C39 120.6(15) . . ?
C41 C40 C39 119.8(14) . . ?
C42 C41 C40 121.9(15) . . ?
C42 C41 H41A 119.1 . . ?
C40 C41 H41A 119.1 . . ?
C43 C42 C41 117.3(16) . . ?
C43 C42 H42A 121.4 . . ?
C41 C42 H42A 121.4 . . ?
C44 C43 C42 122.2(15) . . ?
C44 C43 H43A 118.9 . . ?
C42 C43 H43A 118.9 . . ?
C43 C44 C45 121.1(15) . . ?
C43 C44 H44A 119.5 . . ?
C45 C44 H44A 119.5 . . ?
O15 C45 C40 124.7(14) . . ?
O15 C45 C44 117.3(14) . . ?
C40 C45 C44 118.0(15) . . ?
N5 C46 C47 121.5(15) . . ?
N5 C46 H46A 119.3 . . ?
C47 C46 H46A 119.3 . . ?
C48 C47 C46 119.8(17) . . ?
C48 C47 H47A 120.1 . . ?
C46 C47 H47A 120.1 . . ?
C47 C48 C49 121.9(19) . . ?
C47 C48 H48A 119.0 . . ?
C49 C48 H48A 119.0 . . ?
C48 C49 C50 115.0(17) . . ?
C48 C49 H49A 122.5 . . ?
C50 C49 H49A 122.5 . . ?
N5 C50 C49 121.8(16) . . ?
N5 C50 H50A 119.1 . . ?
C49 C50 H50A 119.1 . . ?
C1S N1S C5S 120.0(18) . . ?
C1S N1S H1SB 120.0 . . ?
C5S N1S H1SB 120.0 . . ?
N1S C1S C2S 123.0(19) . . ?
N1S C1S H1SA 118.5 . . ?
C2S C1S H1SA 118.5 . . ?
C3S C2S C1S 122(2) . . ?
C3S C2S H2SA 118.9 . . ?
C1S C2S H2SA 118.9 . . ?
C2S C3S C4S 119.1(18) . . ?
C2S C3S H3SA 120.5 . . ?
C4S C3S H3SA 120.5 . . ?
C3S C4S C5S 116.0(18) . . ?
C3S C4S H4SA 122.0 . . ?
C5S C4S H4SA 122.0 . . ?
N1S C5S C4S 119.5(19) . . ?
N1S C5S H5SA 120.3 . . ?
C4S C5S H5SA 120.3 . . ?
C6S N2S C7S 112.0(18) . . ?
N2S C6S C10S 124(2) . . ?
N2S C6S H6SA 117.8 . . ?
C10S C6S H6SA 117.8 . . ?
N2S C7S C8S 129(2) . . ?
N2S C7S H7SA 115.6 . . ?
C8S C7S H7SA 115.6 . . ?
C9S C8S C7S 116(2) . . ?
C9S C8S H8SA 121.8 . . ?
C7S C8S H8SA 121.8 . . ?
C8S C9S C10S 119(2) . . ?
C8S C9S H9SA 120.4 . . ?
C10S C9S H9SA 120.4 . . ?
C9S C10S C6S 119(2) . . ?
C9S C10S H10A 120.4 . . ?
C6S C10S H10A 120.4 . . ?
C11S N3S C15S 120.0 . . ?
C12S C11S N3S 120.0 . . ?
C12S C11S H11B 120.0 . . ?
N3S C11S H11B 120.0 . . ?
C11S C12S C13S 120.0 . . ?
C11S C12S H12B 120.0 . . ?
C13S C12S H12B 120.0 . . ?
C14S C13S C12S 120.0 . . ?
C14S C13S H13B 120.0 . . ?
C12S C13S H13B 120.0 . . ?
C13S C14S C15S 120.0 . . ?
C13S C14S H14B 120.0 . . ?
C15S C14S H14B 120.0 . . ?
C14S C15S N3S 120.0 . . ?
C14S C15S H15A 120.0 . . ?
N3S C15S H15A 120.0 . . ?
C16S N4S C20S 119.3(18) . . ?
C17S C16S N4S 125(2) . . ?
C17S C16S H16A 117.5 . . ?
N4S C16S H16A 117.5 . . ?
C16S C17S C18S 116(2) . . ?
C16S C17S H17A 122.0 . . ?
C18S C17S H17A 122.0 . . ?
C17S C18S C19S 123(2) . . ?
C17S C18S H18B 118.6 . . ?
C19S C18S H18B 118.6 . . ?
C20S C19S C18S 118(2) . . ?
C20S C19S H19B 121.2 . . ?
C18S C19S H19B 121.2 . . ?
C19S C20S N4S 119.3(19) . . ?
C19S C20S H20B 120.3 . . ?
N4S C20S H20B 120.3 . . ?
C21S N5S C25S 120.0 . . ?
N5S C21S C22S 120.0 . . ?
N5S C21S H21A 120.0 . . ?
C22S C21S H21A 120.0 . . ?
C23S C22S C21S 120.0 . . ?
C23S C22S H22A 120.0 . . ?
C21S C22S H22A 120.0 . . ?
C22S C23S C24S 120.0 . . ?
C22S C23S H23B 120.0 . . ?
C24S C23S H23B 120.0 . . ?
C25S C24S C23S 120.0 . . ?
C25S C24S H24A 120.0 . . ?
C23S C24S H24A 120.0 . . ?
C24S C25S N5S 120.0 . . ?
C24S C25S H25A 120.0 . . ?
N5S C25S H25A 120.0 . . ?

loop_
_geom_bond_atom_site_label_1
_geom_bond_atom_site_label_2
_geom_bond_distance
_geom_bond_site_symmetry_2
_geom_bond_publ_flag
Dy1 O11 2.358(10) . ?
Dy1 O11 2.358(10) . ?
Dy1 O9 2.373(10) . ?
Dy1 O4 2.436(11) . ?
Dy1 O19 2.444(10) . ?
Dy1 O8 2.450(10) . ?
Dy1 O13 2.453(8) . ?
Dy1 N3 2.482(11) . ?
Dy1 N5 2.711(12) . ?
Dy1 La2 3.8845(11) . ?
La2 O14 2.478(10) . ?
La2 O1 2.495(10) . ?
La2 O6 2.506(9) . ?
La2 O13 2.543(9) . ?
La2 O3 2.583(9) . ?
La2 N1 2.641(13) . ?
La2 O16 2.648(10) . ?
La2 O8 2.683(9) . ?
La2 N2 2.740(12) . ?
La2 O17 2.807(12) . ?
O1 C1 1.266(18) . ?
O2 C1 1.221(18) . ?
O3 C7 1.290(17) . ?
O4 C9 1.268(17) . ?
O5 C15 1.333(19) . ?
O6 C16 1.280(17) . ?
O7 C16 1.216(17) . ?
O8 C22 1.263(16) . ?
O9 C24 1.273(17) . ?
O10 C30 1.337(17) . ?
O11 C31 1.305(18) . ?
O12 C31 1.203(18) . ?
O13 C37 1.310(15) . ?
O14 C39 1.269(16) . ?
O15 C45 1.328(17) . ?
O16 N4 1.225(18) . ?
O17 N4 1.251(17) . ?
O18 N4 1.239(18) . ?
O19 H19C 0.90(2) . ?
O19 H19D 0.90(2) . ?
N1 C2 1.313(18) . ?
N1 C6 1.332(17) . ?
N2 C17 1.336(16) . ?
N2 C21 1.349(17) . ?
N3 C32 1.330(17) . ?
N3 C36 1.355(15) . ?
N5 C50 1.32(2) . ?
N5 C46 1.344(17) . ?
C1 C2 1.53(2) . ?
C2 C3 1.36(2) . ?
C3 C4 1.37(2) . ?
C3 H3A 0.9500 . ?
C4 C5 1.39(2) . ?
C4 H4A 0.9500 . ?
C5 C6 1.35(2) . ?
C5 H5A 0.9500 . ?
C6 C7 1.49(2) . ?
C7 C8 1.39(2) . ?
C8 C9 1.47(2) . ?
C8 H8A 0.9500 . ?
C9 C10 1.50(2) . ?
C10 C15 1.38(2) . ?
C10 C11 1.40(2) . ?
C11 C12 1.36(2) . ?
C11 H11A 0.9500 . ?
C12 C13 1.39(2) . ?
C12 H12A 0.9500 . ?
C13 C14 1.37(2) . ?
C13 H13A 0.9500 . ?
C14 C15 1.41(2) . ?
C14 H14A 0.9500 . ?
C16 C17 1.53(2) . ?
C17 C18 1.349(19) . ?
C18 C19 1.405(19) . ?
C18 H18A 0.9500 . ?
C19 C20 1.370(19) . ?
C19 H19A 0.9500 . ?
C20 C21 1.366(19) . ?
C20 H20A 0.9500 . ?
C21 C22 1.514(19) . ?
C22 C23 1.351(19) . ?
C23 C24 1.42(2) . ?
C23 H23A 0.9500 . ?
C24 C25 1.48(2) . ?
C25 C30 1.387(19) . ?
C25 C26 1.41(2) . ?
C26 C27 1.38(2) . ?
C26 H26A 0.9500 . ?
C27 C28 1.40(3) . ?
C27 H27A 0.9500 . ?
C28 C29 1.28(2) . ?
C28 H28A 0.9500 . ?
C29 C30 1.39(2) . ?
C29 H29A 0.9500 . ?
C31 C32 1.49(2) . ?
C32 C33 1.373(19) . ?
C33 C34 1.399(18) . ?
C33 H33A 0.9500 . ?
C34 C35 1.388(19) . ?
C34 H34A 0.9500 . ?
C35 C36 1.347(18) . ?
C35 H35A 0.9500 . ?
C36 C37 1.486(19) . ?
C37 C38 1.381(18) . ?
C38 C39 1.41(2) . ?
C38 H38A 0.9500 . ?
C39 C40 1.510(19) . ?
C40 C45 1.384(19) . ?
C40 C41 1.39(2) . ?
C41 C42 1.40(2) . ?
C41 H41A 0.9500 . ?
C42 C43 1.37(2) . ?
C42 H42A 0.9500 . ?
C43 C44 1.36(2) . ?
C43 H43A 0.9500 . ?
C44 C45 1.413(19) . ?
C44 H44A 0.9500 . ?
C46 C47 1.36(2) . ?
C46 H46A 0.9500 . ?
C47 C48 1.32(2) . ?
C47 H47A 0.9500 . ?
C48 C49 1.40(2) . ?
C48 H48A 0.9500 . ?
C49 C50 1.43(2) . ?
C49 H49A 0.9500 . ?
C50 H50A 0.9500 . ?
N1S C1S 1.27(2) . ?
N1S C5S 1.35(2) . ?
N1S H1SB 0.8800 . ?
C1S C2S 1.32(2) . ?
C1S H1SA 0.9500 . ?
C2S C3S 1.31(2) . ?
C2S H2SA 0.9500 . ?
C3S C4S 1.40(2) . ?
C3S H3SA 0.9500 . ?
C4S C5S 1.43(2) . ?
C4S H4SA 0.9500 . ?
C5S H5SA 0.9500 . ?
N2S C6S 1.31(2) . ?
N2S C7S 1.32(2) . ?
C6S C10S 1.37(2) . ?
C6S H6SA 0.9500 . ?
C7S C8S 1.35(2) . ?
C7S H7SA 0.9500 . ?
C8S C9S 1.32(3) . ?
C8S H8SA 0.9500 . ?
C9S C10S 1.36(3) . ?
C9S H9SA 0.9500 . ?
C10S H10A 0.9500 . ?
N3S C11S 1.3900 . ?
N3S C15S 1.3900 . ?
C11S C12S 1.3900 . ?
C11S H11B 0.9500 . ?
C12S C13S 1.3900 . ?
C12S H12B 0.9500 . ?
C13S C14S 1.3900 . ?
C13S H13B 0.9500 . ?
C14S C15S 1.3900 . ?
C14S H14B 0.9500 . ?
C15S H15A 0.9500 . ?
N4S C16S 1.30(2) . ?
N4S C20S 1.36(2) . ?
C16S C17S 1.28(3) . ?
C16S H16A 0.9500 . ?
C17S C18S 1.34(2) . ?
C17S H17A 0.9500 . ?
C18S C19S 1.37(2) . ?
C18S H18B 0.9500 . ?
C19S C20S 1.31(2) . ?
C19S H19B 0.9500 . ?
C20S H20B 0.9500 . ?
N5S C21S 1.3900 . ?
N5S C25S 1.3900 . ?
C21S C22S 1.3900 . ?
C21S H21A 0.9500 . ?
C22S C23S 1.3900 . ?
C22S H22A 0.9500 . ?
C23S C24S 1.3900 . ?
C23S H23B 0.9500 . ?
C24S C25S 1.3900 . ?
C24S H24A 0.9500 . ?
C25S H25A 0.9500 . ?

loop_
_geom_hbond_atom_site_label_D
_geom_hbond_atom_site_label_H
_geom_hbond_atom_site_label_A
_geom_hbond_distance_DH
_geom_hbond_distance_HA
_geom_hbond_distance_DA
_geom_hbond_angle_DHA
_geom_hbond_site_symmetry_A
_geom_hbond_publ_flag
N1S H1SB O1 0.88 3.11 3.527(19) 111.1 . yes
O19 H19C N2S 0.90(2) 2.02(4) 2.771(17) 141(6) . yes
O19 H19D N3S 0.90(2) 2.02(4) 2.745(16) 138(6) . yes
